data_4339890
loop_
_publ_author_name
'Benson, Mark A.'
'Zacchini, Stefano'
'Boomishankar, Ramamoorthy'
'Chan, Yuri'
'Steiner, Alexander'

_publ_section_title
;
 Alkylation and acylation of cyclotriphosphazenes.
;
_journal_issue 17
_journal_name_full 'Inorganic chemistry'
_journal_page_first 7097
_journal_page_last 7108
_journal_paper_doi 10.1021/ic7009463
_journal_volume 46
_journal_year 2007
_chemical_formula_sum 'C21 H53 Br N9 P3'
_chemical_formula_weight 604.54
_chemical_name_systematic
; 
 ? 
;
_space_group_IT_number 19
_symmetry_cell_setting orthorhombic
_symmetry_space_group_name_Hall 'P 2ac 2ab'
_symmetry_space_group_name_H-M 'P 21 21 21'
_atom_sites_solution_hydrogens geom
_atom_sites_solution_primary direct
_atom_sites_solution_secondary difmap
_audit_creation_method SHELXL-97
_cell_angle_alpha 90.00
_cell_angle_beta 90.00
_cell_angle_gamma 90.00
_cell_formula_units_Z 12
_cell_length_a 16.5652(9)
_cell_length_b 18.8117(11)
_cell_length_c 31.8110(18)
_cell_measurement_temperature 100(2)
_cell_volume 9912.9(10)
_computing_structure_refinement 'SHELXL-97 (Sheldrick, 1997)'
_computing_structure_solution 'SHELXS-97 (Sheldrick, 1990)'
_diffrn_ambient_temperature 100(2)
_diffrn_measured_fraction_theta_full 0.994
_diffrn_measured_fraction_theta_max 0.994
_diffrn_measurement_device_type omega-scans
_diffrn_radiation_monochromator graphite
_diffrn_radiation_source 'fine-focus sealed tube'
_diffrn_radiation_type MoK\a
_diffrn_radiation_wavelength 0.71073
_diffrn_reflns_av_R_equivalents 0.0709
_diffrn_reflns_av_sigmaI/netI 0.1096
_diffrn_reflns_limit_h_max 19
_diffrn_reflns_limit_h_min -19
_diffrn_reflns_limit_k_max 22
_diffrn_reflns_limit_k_min -20
_diffrn_reflns_limit_l_max 26
_diffrn_reflns_limit_l_min -37
_diffrn_reflns_number 52112
_diffrn_reflns_theta_full 25.03
_diffrn_reflns_theta_max 25.03
_diffrn_reflns_theta_min 4.08
_exptl_absorpt_coefficient_mu 1.414
_exptl_absorpt_correction_T_max 1.000
_exptl_absorpt_correction_T_min 0.763
_exptl_absorpt_correction_type empirical
_exptl_absorpt_process_details SADABS
_exptl_crystal_colour colourless
_exptl_crystal_density_diffrn 1.215
_exptl_crystal_density_method 'not measured'
_exptl_crystal_description prism
_exptl_crystal_F_000 3864
_exptl_crystal_size_max 0.3
_exptl_crystal_size_mid 0.3
_exptl_crystal_size_min 0.2
_refine_diff_density_max 1.164
_refine_diff_density_min -0.460
_refine_diff_density_rms 0.095
_refine_ls_abs_structure_details 'Flack H D (1983), Acta Cryst. A39, 876-881'
_refine_ls_abs_structure_Flack 0.500(9)
_refine_ls_extinction_method none
_refine_ls_goodness_of_fit_ref 0.947
_refine_ls_hydrogen_treatment mixed
_refine_ls_matrix_type full
_refine_ls_number_parameters 617
_refine_ls_number_reflns 17436
_refine_ls_number_restraints 2161
_refine_ls_restrained_S_all 0.997
_refine_ls_R_factor_all 0.0932
_refine_ls_R_factor_gt 0.0598
_refine_ls_shift/su_max 0.001
_refine_ls_shift/su_mean 0.000
_refine_ls_structure_factor_coef Fsqd
_refine_ls_weighting_details 'calc w=1/[\s^2^(Fo^2^)+(0.0680P)^2^+0.0000P] where P=(Fo^2^+2Fc^2^)/3'
_refine_ls_weighting_scheme calc
_refine_ls_wR_factor_gt 0.1401
_refine_ls_wR_factor_ref 0.1478
_reflns_number_gt 10666
_reflns_number_total 17436
_reflns_threshold_expression >2sigma(I)
_cod_data_source_file ic7009463-file003.cif
_cod_data_source_block '[3All]Br'
_cod_original_sg_symbol_H-M P2(1)2(1)2(1)
_cod_database_code 4339890

loop_
_symmetry_equiv_pos_as_xyz
'x, y, z'
'-x+1/2, -y, z+1/2'
'-x, y+1/2, -z+1/2'
'x+1/2, -y+1/2, -z'

loop_
_atom_site_label
_atom_site_type_symbol
_atom_site_fract_x
_atom_site_fract_y
_atom_site_fract_z
_atom_site_U_iso_or_equiv
_atom_site_adp_type
_atom_site_occupancy
_atom_site_symmetry_multiplicity
_atom_site_calc_flag
_atom_site_refinement_flags
_atom_site_disorder_assembly
_atom_site_disorder_group
Br1 Br 0.42119(4) 0.72141(5) 0.05309(2) 0.0473(2) Uani 1 1 d . . .
Br2 Br 0.42257(4) 0.74883(4) 0.38294(2) 0.0455(2) Uani 1 1 d . . .
Br3 Br 0.91655(4) 0.71753(5) 0.28429(2) 0.0483(2) Uani 1 1 d . . .
P11 P 0.18039(10) 0.73995(9) 0.09587(5) 0.0261(4) Uani 1 1 d U . .
P12 P 0.00407(10) 0.76603(10) 0.07900(5) 0.0297(4) Uani 1 1 d U B .
P13 P 0.05902(10) 0.71686(10) 0.15842(5) 0.0275(4) Uani 1 1 d U . .
N11 N 0.1028(3) 0.7665(3) 0.06537(15) 0.0303(14) Uani 1 1 d DU . .
C11 C 0.1210(4) 0.7846(3) 0.02064(19) 0.0341(16) Uiso 1 1 d DU . .
H11A H 0.0741 0.7709 0.0031 0.041 Uiso 1 1 calc R . .
H11B H 0.1678 0.7559 0.0113 0.041 Uiso 1 1 calc R . .
C12 C 0.1393(4) 0.8614(4) 0.0132(2) 0.0412(19) Uiso 1 1 d DU . .
H12 H 0.1807 0.8823 0.0297 0.049 Uiso 1 1 calc R . .
C13 C 0.1031(5) 0.9018(4) -0.0140(3) 0.066(2) Uiso 1 1 d DU . .
H13A H 0.0612 0.8830 -0.0311 0.079 Uiso 1 1 calc R . .
H13B H 0.1184 0.9502 -0.0167 0.079 Uiso 1 1 calc R . .
N12 N -0.0077(3) 0.7394(3) 0.12514(15) 0.0328(14) Uani 1 1 d U . .
N13 N 0.1485(3) 0.7289(3) 0.14160(15) 0.0260(13) Uani 1 1 d U . .
N14 N 0.2506(3) 0.7988(3) 0.09293(15) 0.0296(13) Uani 1 1 d DU . .
H14 H 0.2873 0.7942 0.0731 0.036 Uiso 1 1 calc R . .
C141 C 0.2569(4) 0.8605(3) 0.12176(19) 0.0349(17) Uiso 1 1 d DU . .
H141 H 0.2013 0.8760 0.1298 0.042 Uiso 1 1 calc R . .
C142 C 0.3019(4) 0.8408(4) 0.1607(2) 0.053(2) Uiso 1 1 d DU . .
H14A H 0.2742 0.8014 0.1748 0.079 Uiso 1 1 calc R . .
H14B H 0.3042 0.8819 0.1796 0.079 Uiso 1 1 calc R . .
H14C H 0.3569 0.8262 0.1533 0.079 Uiso 1 1 calc R . .
C143 C 0.2993(5) 0.9219(4) 0.0989(2) 0.059(2) Uiso 1 1 d DU . .
H14D H 0.2687 0.9343 0.0735 0.089 Uiso 1 1 calc R . .
H14E H 0.3540 0.9073 0.0910 0.089 Uiso 1 1 calc R . .
H14F H 0.3021 0.9633 0.1175 0.089 Uiso 1 1 calc R . .
N15 N 0.2218(3) 0.6731(3) 0.07214(15) 0.0305(14) Uani 1 1 d DU . .
H15 H 0.2709 0.6785 0.0620 0.037 Uiso 1 1 calc R . .
C151 C 0.1827(4) 0.6052(3) 0.0667(2) 0.0408(18) Uiso 1 1 d DU . .
H151 H 0.1380 0.6016 0.0877 0.049 Uiso 1 1 calc R . .
C152 C 0.2422(4) 0.5453(4) 0.0750(2) 0.056(2) Uiso 1 1 d DU . .
H15A H 0.2645 0.5504 0.1034 0.084 Uiso 1 1 calc R . .
H15B H 0.2860 0.5474 0.0543 0.084 Uiso 1 1 calc R . .
H15C H 0.2143 0.4995 0.0726 0.084 Uiso 1 1 calc R . .
C153 C 0.1466(5) 0.5980(4) 0.0232(2) 0.064(2) Uiso 1 1 d DU . .
H15D H 0.1074 0.6362 0.0186 0.096 Uiso 1 1 calc R . .
H15E H 0.1195 0.5519 0.0208 0.096 Uiso 1 1 calc R . .
H15F H 0.1896 0.6012 0.0021 0.096 Uiso 1 1 calc R . .
N16 N -0.0216(3) 0.8481(3) 0.06891(17) 0.0418(16) Uani 1 1 d DU . .
H16 H 0.0173 0.8782 0.0626 0.050 Uiso 1 1 calc R . .
C161 C -0.1038(4) 0.8755(4) 0.0695(2) 0.052(2) Uiso 1 1 d DU . .
H161 H -0.1408 0.8359 0.0611 0.063 Uiso 1 1 calc R . .
C162 C -0.1112(5) 0.9332(5) 0.0371(3) 0.078(3) Uiso 1 1 d DU . .
H16A H -0.0950 0.9146 0.0096 0.117 Uiso 1 1 calc R . .
H16B H -0.0762 0.9730 0.0448 0.117 Uiso 1 1 calc R . .
H16C H -0.1674 0.9495 0.0358 0.117 Uiso 1 1 calc R . .
C163 C -0.1290(5) 0.9006(5) 0.1115(3) 0.093(3) Uiso 1 1 d DU . .
H16D H -0.1255 0.8613 0.1317 0.140 Uiso 1 1 calc R . .
H16E H -0.1848 0.9179 0.1103 0.140 Uiso 1 1 calc R . .
H16F H -0.0934 0.9393 0.1206 0.140 Uiso 1 1 calc R . .
N17 N -0.0511(3) 0.7186(3) 0.04821(16) 0.0463(17) Uani 1 1 d DU . .
H17 H -0.0619 0.7358 0.0231 0.056 Uiso 1 1 calc R A 1
C171 C -0.0845(10) 0.6488(7) 0.0589(6) 0.090(8) Uiso 0.616(16) 1 d PDU B 1
H171 H -0.0506 0.6232 0.0800 0.108 Uiso 0.616(16) 1 calc PR B 1
C172 C -0.0955(9) 0.6057(8) 0.0188(5) 0.085(6) Uiso 0.616(16) 1 d PDU B 1
H17A H -0.0427 0.5970 0.0059 0.127 Uiso 0.616(16) 1 calc PR B 1
H17B H -0.1297 0.6322 -0.0009 0.127 Uiso 0.616(16) 1 calc PR B 1
H17C H -0.1212 0.5602 0.0256 0.127 Uiso 0.616(16) 1 calc PR B 1
C173 C -0.1692(10) 0.6628(10) 0.0751(7) 0.117(8) Uiso 0.616(16) 1 d PDU B 1
H17D H -0.1662 0.6883 0.1019 0.176 Uiso 0.616(16) 1 calc PR B 1
H17E H -0.1973 0.6175 0.0793 0.176 Uiso 0.616(16) 1 calc PR B 1
H17F H -0.1989 0.6916 0.0546 0.176 Uiso 0.616(16) 1 calc PR B 1
C17X C -0.0982(9) 0.6560(7) 0.0595(6) 0.017(6) Uiso 0.384(16) 1 d PDU B 2
H17X H -0.1002 0.6599 0.0908 0.021 Uiso 0.384(16) 1 calc PR B 2
C17Y C -0.0606(13) 0.5849(9) 0.0537(9) 0.091(10) Uiso 0.384(16) 1 d PDU B 2
H17G H -0.0046 0.5863 0.0635 0.137 Uiso 0.384(16) 1 calc PR B 2
H17H H -0.0617 0.5721 0.0238 0.137 Uiso 0.384(16) 1 calc PR B 2
H17I H -0.0908 0.5495 0.0699 0.137 Uiso 0.384(16) 1 calc PR B 2
C17Z C -0.1843(9) 0.6618(11) 0.0483(8) 0.065(8) Uiso 0.384(16) 1 d PDU B 2
H17J H -0.2048 0.7084 0.0570 0.098 Uiso 0.384(16) 1 calc PR B 2
H17K H -0.2148 0.6243 0.0626 0.098 Uiso 0.384(16) 1 calc PR B 2
H17L H -0.1905 0.6565 0.0178 0.098 Uiso 0.384(16) 1 calc PR B 2
N18 N 0.0553(3) 0.7563(3) 0.20395(15) 0.0342(14) Uani 1 1 d DU . .
H18 H 0.0293 0.7343 0.2243 0.041 Uiso 1 1 calc R . .
C181 C 0.0911(4) 0.8243(4) 0.2137(2) 0.0458(19) Uiso 1 1 d DU . .
H181 H 0.1401 0.8299 0.1957 0.055 Uiso 1 1 calc R . .
C182 C 0.1174(5) 0.8293(5) 0.2590(2) 0.076(3) Uiso 1 1 d DU . .
H18A H 0.1556 0.7909 0.2653 0.114 Uiso 1 1 calc R . .
H18B H 0.0702 0.8250 0.2774 0.114 Uiso 1 1 calc R . .
H18C H 0.1436 0.8753 0.2639 0.114 Uiso 1 1 calc R . .
C183 C 0.0357(5) 0.8848(5) 0.2044(3) 0.086(3) Uiso 1 1 d DU . .
H18D H 0.0188 0.8827 0.1749 0.129 Uiso 1 1 calc R . .
H18E H 0.0639 0.9298 0.2096 0.129 Uiso 1 1 calc R . .
H18F H -0.0119 0.8817 0.2226 0.129 Uiso 1 1 calc R . .
N19 N 0.0362(3) 0.6349(3) 0.17036(16) 0.0372(15) Uani 1 1 d DU . .
H19 H -0.0044 0.6154 0.1567 0.045 Uiso 1 1 calc R . .
C191 C 0.0771(4) 0.5908(4) 0.2018(2) 0.0437(18) Uiso 1 1 d DU . .
H191 H 0.0924 0.6219 0.2260 0.052 Uiso 1 1 calc R . .
C192 C 0.0198(5) 0.5339(4) 0.2179(3) 0.070(3) Uiso 1 1 d DU . .
H19A H -0.0290 0.5565 0.2291 0.105 Uiso 1 1 calc R . .
H19B H 0.0463 0.5066 0.2402 0.105 Uiso 1 1 calc R . .
H19C H 0.0051 0.5020 0.1948 0.105 Uiso 1 1 calc R . .
C193 C 0.1511(4) 0.5567(4) 0.1856(3) 0.062(2) Uiso 1 1 d DU . .
H19D H 0.1884 0.5933 0.1755 0.094 Uiso 1 1 calc R . .
H19E H 0.1372 0.5246 0.1625 0.094 Uiso 1 1 calc R . .
H19F H 0.1769 0.5296 0.2083 0.094 Uiso 1 1 calc R . .
P21 P 0.18831(10) 0.73359(9) 0.43286(5) 0.0269(4) Uani 1 1 d U . .
P22 P 0.01122(10) 0.71138(11) 0.41602(5) 0.0323(4) Uani 1 1 d U . .
P23 P 0.06880(10) 0.75138(10) 0.49679(5) 0.0287(4) Uani 1 1 d U . .
N21 N 0.1096(3) 0.7145(3) 0.40150(14) 0.0269(13) Uani 1 1 d DU . .
C21 C 0.1266(4) 0.7025(3) 0.35537(19) 0.0366(18) Uiso 1 1 d DU . .
H21A H 0.0791 0.7183 0.3389 0.044 Uiso 1 1 calc R . .
H21B H 0.1729 0.7325 0.3470 0.044 Uiso 1 1 calc R . .
C22 C 0.1443(4) 0.6291(4) 0.3444(2) 0.052(2) Uiso 1 1 d DU . .
H22 H 0.1903 0.6076 0.3569 0.062 Uiso 1 1 calc R . .
C23 C 0.1014(5) 0.5905(5) 0.3182(3) 0.069(3) Uiso 1 1 d DU . .
H23A H 0.0550 0.6103 0.3051 0.083 Uiso 1 1 calc R . .
H23B H 0.1166 0.5428 0.3125 0.083 Uiso 1 1 calc R . .
N22 N 0.0009(3) 0.7332(3) 0.46257(15) 0.0342(14) Uani 1 1 d U . .
N23 N 0.1581(3) 0.7388(3) 0.47981(15) 0.0328(14) Uani 1 1 d U . .
N24 N 0.2556(3) 0.6719(3) 0.42641(15) 0.0281(13) Uani 1 1 d DU . .
H24 H 0.2883 0.6753 0.4047 0.034 Uiso 1 1 calc R . .
C241 C 0.2652(4) 0.6119(3) 0.45413(19) 0.0392(18) Uiso 1 1 d DU . .
H241 H 0.2105 0.5975 0.4642 0.047 Uiso 1 1 calc R . .
C242 C 0.3165(4) 0.6286(4) 0.4922(2) 0.053(2) Uiso 1 1 d DU . .
H24A H 0.2922 0.6681 0.5078 0.080 Uiso 1 1 calc R . .
H24B H 0.3709 0.6420 0.4831 0.080 Uiso 1 1 calc R . .
H24C H 0.3196 0.5867 0.5104 0.080 Uiso 1 1 calc R . .
C243 C 0.3007(4) 0.5499(4) 0.4296(2) 0.055(2) Uiso 1 1 d DU . .
H24D H 0.2656 0.5387 0.4057 0.083 Uiso 1 1 calc R . .
H24E H 0.3048 0.5083 0.4480 0.083 Uiso 1 1 calc R . .
H24F H 0.3545 0.5628 0.4193 0.083 Uiso 1 1 calc R . .
N25 N 0.2329(3) 0.8017(3) 0.41355(17) 0.0350(15) Uani 1 1 d DU . .
H25 H 0.2807 0.7951 0.4021 0.042 Uiso 1 1 calc R . .
C251 C 0.2012(4) 0.8730(4) 0.4133(2) 0.050(2) Uiso 1 1 d DU . .
H251 H 0.1513 0.8737 0.4310 0.060 Uiso 1 1 calc R . .
C252 C 0.1779(5) 0.8952(5) 0.3689(2) 0.081(3) Uiso 1 1 d DU . .
H25A H 0.1388 0.8612 0.3575 0.122 Uiso 1 1 calc R . .
H25B H 0.2261 0.8959 0.3511 0.122 Uiso 1 1 calc R . .
H25C H 0.1537 0.9428 0.3696 0.122 Uiso 1 1 calc R . .
C253 C 0.2604(6) 0.9253(5) 0.4318(3) 0.100(3) Uiso 1 1 d DU . .
H25D H 0.2735 0.9112 0.4607 0.151 Uiso 1 1 calc R . .
H25E H 0.2364 0.9729 0.4320 0.151 Uiso 1 1 calc R . .
H25F H 0.3098 0.9257 0.4148 0.151 Uiso 1 1 calc R . .
N26 N -0.0122(3) 0.6306(3) 0.40300(17) 0.0433(16) Uani 1 1 d DU . .
H26 H 0.0273 0.6021 0.3954 0.052 Uiso 1 1 calc R . .
C261 C -0.0932(5) 0.6019(4) 0.4030(2) 0.057(2) Uiso 1 1 d DU . .
H261 H -0.1325 0.6414 0.3981 0.069 Uiso 1 1 calc R . .
C262 C -0.1142(6) 0.5648(5) 0.4437(3) 0.091(3) Uiso 1 1 d DU . .
H26A H -0.1096 0.5986 0.4671 0.137 Uiso 1 1 calc R . .
H26B H -0.0770 0.5251 0.4483 0.137 Uiso 1 1 calc R . .
H26C H -0.1696 0.5468 0.4422 0.137 Uiso 1 1 calc R . .
C263 C -0.0982(7) 0.5495(6) 0.3663(3) 0.117(4) Uiso 1 1 d DU . .
H26D H -0.0866 0.5745 0.3400 0.175 Uiso 1 1 calc R . .
H26E H -0.1526 0.5291 0.3651 0.175 Uiso 1 1 calc R . .
H26F H -0.0587 0.5114 0.3705 0.175 Uiso 1 1 calc R . .
N27 N -0.0471(3) 0.7587(3) 0.38803(17) 0.0459(17) Uani 1 1 d DU . .
H27 H -0.0574 0.7430 0.3625 0.055 Uiso 1 1 calc R . .
C271 C -0.0854(4) 0.8251(4) 0.3999(2) 0.050(2) Uiso 1 1 d DU . .
H271 H -0.0789 0.8312 0.4309 0.060 Uiso 1 1 calc R . .
C272 C -0.0491(7) 0.8867(6) 0.3792(4) 0.153(5) Uiso 1 1 d DU . .
H27A H 0.0087 0.8884 0.3856 0.229 Uiso 1 1 calc R . .
H27B H -0.0751 0.9302 0.3894 0.229 Uiso 1 1 calc R . .
H27C H -0.0567 0.8829 0.3488 0.229 Uiso 1 1 calc R . .
C273 C -0.1742(5) 0.8216(5) 0.3904(3) 0.090(3) Uiso 1 1 d DU . .
H27D H -0.1978 0.7802 0.4045 0.135 Uiso 1 1 calc R . .
H27E H -0.1821 0.8173 0.3600 0.135 Uiso 1 1 calc R . .
H27F H -0.2005 0.8650 0.4005 0.135 Uiso 1 1 calc R . .
N28 N 0.0632(3) 0.7086(3) 0.54062(15) 0.0361(14) Uani 1 1 d DU . .
H28 H 0.0367 0.7293 0.5612 0.043 Uiso 1 1 calc R . .
C281 C 0.0974(4) 0.6396(4) 0.5493(2) 0.045(2) Uiso 1 1 d DU . .
H281 H 0.1505 0.6359 0.5344 0.054 Uiso 1 1 calc R . .
C282 C 0.1121(4) 0.6317(4) 0.5967(2) 0.055(2) Uiso 1 1 d DU . .
H28A H 0.1485 0.6693 0.6063 0.082 Uiso 1 1 calc R . .
H28B H 0.1365 0.5852 0.6024 0.082 Uiso 1 1 calc R . .
H28C H 0.0606 0.6354 0.6117 0.082 Uiso 1 1 calc R . .
C283 C 0.0439(5) 0.5817(5) 0.5339(3) 0.080(3) Uiso 1 1 d DU . .
H28D H 0.0349 0.5874 0.5036 0.121 Uiso 1 1 calc R . .
H28E H -0.0080 0.5839 0.5487 0.121 Uiso 1 1 calc R . .
H28F H 0.0694 0.5356 0.5392 0.121 Uiso 1 1 calc R . .
N29 N 0.0504(3) 0.8332(3) 0.51028(16) 0.0391(15) Uani 1 1 d DU . .
H29 H 0.0172 0.8573 0.4940 0.047 Uiso 1 1 calc R . .
C291 C 0.0828(5) 0.8702(4) 0.5459(2) 0.055(2) Uiso 1 1 d DU . .
H291 H 0.0721 0.8411 0.5716 0.066 Uiso 1 1 calc R . .
C292 C 0.1703(6) 0.8827(7) 0.5429(4) 0.130(4) Uiso 1 1 d DU . .
H29A H 0.1982 0.8371 0.5396 0.195 Uiso 1 1 calc R . .
H29B H 0.1893 0.9062 0.5686 0.195 Uiso 1 1 calc R . .
H29C H 0.1816 0.9130 0.5186 0.195 Uiso 1 1 calc R . .
C293 C 0.0425(7) 0.9398(6) 0.5512(4) 0.128(5) Uiso 1 1 d DU . .
H29D H -0.0158 0.9326 0.5543 0.191 Uiso 1 1 calc R . .
H29E H 0.0529 0.9694 0.5264 0.191 Uiso 1 1 calc R . .
H29F H 0.0637 0.9635 0.5763 0.191 Uiso 1 1 calc R . .
P31 P 0.67761(10) 0.71786(10) 0.23591(6) 0.0350(5) Uani 1 1 d U . .
P32 P 0.50282(11) 0.72255(11) 0.25605(5) 0.0356(5) Uani 1 1 d U . .
P33 P 0.55532(10) 0.72156(10) 0.17214(5) 0.0303(4) Uani 1 1 d U . .
N31 N 0.5993(3) 0.7068(3) 0.26891(16) 0.0458(17) Uani 1 1 d DU C .
C31 C 0.6180(5) 0.6964(5) 0.3143(2) 0.066(3) Uiso 1 1 d DU . .
H31A H 0.6685 0.7222 0.3209 0.079 Uiso 1 1 calc R C .
H31B H 0.5743 0.7185 0.3311 0.079 Uiso 1 1 calc R . .
C32 C 0.6272(8) 0.6227(7) 0.3280(4) 0.128(5) Uiso 1 1 d DU C .
H32 H 0.6641 0.6162 0.3506 0.153 Uiso 1 1 calc R . .
C33 C 0.5941(16) 0.5658(12) 0.3149(9) 0.394(17) Uiso 1 1 d DU . .
H33A H 0.5564 0.5675 0.2924 0.473 Uiso 1 1 calc R C .
H33B H 0.6072 0.5215 0.3276 0.473 Uiso 1 1 calc R . .
N32 N 0.4895(3) 0.7177(4) 0.20852(15) 0.0525(18) Uani 1 1 d U C .
N33 N 0.6446(3) 0.7253(3) 0.19050(15) 0.0366(15) Uani 1 1 d U C .
N34 N 0.7313(3) 0.7846(3) 0.25227(19) 0.0521(18) Uani 1 1 d DU . .
H34 H 0.7780 0.7753 0.2642 0.062 Uiso 1 1 calc R . .
C341 C 0.7076(5) 0.8574(4) 0.2486(2) 0.055(2) Uiso 1 1 d DU . .
H341 H 0.6542 0.8593 0.2339 0.066 Uiso 1 1 calc R . .
C342 C 0.6997(5) 0.8951(5) 0.2903(3) 0.084(3) Uiso 1 1 d DU . .
H34A H 0.6578 0.8719 0.3072 0.127 Uiso 1 1 calc R . .
H34B H 0.6849 0.9449 0.2855 0.127 Uiso 1 1 calc R . .
H34C H 0.7513 0.8930 0.3053 0.127 Uiso 1 1 calc R . .
C343 C 0.7694(5) 0.8931(5) 0.2211(3) 0.098(3) Uiso 1 1 d DU . .
H34D H 0.7732 0.8678 0.1942 0.147 Uiso 1 1 calc R . .
H34E H 0.8220 0.8924 0.2351 0.147 Uiso 1 1 calc R . .
H34F H 0.7532 0.9425 0.2160 0.147 Uiso 1 1 calc R . .
N35 N 0.7387(4) 0.6534(3) 0.24381(18) 0.0508(17) Uani 1 1 d DU . .
H35 H 0.7747 0.6584 0.2639 0.061 Uiso 1 1 calc R . .
C351 C 0.7392(5) 0.5873(5) 0.2202(3) 0.078(3) Uiso 1 1 d DU . .
H351 H 0.6822 0.5736 0.2135 0.093 Uiso 1 1 calc R . .
C352 C 0.7844(6) 0.5998(7) 0.1793(3) 0.128(4) Uiso 1 1 d DU . .
H35A H 0.7571 0.6372 0.1632 0.191 Uiso 1 1 calc R . .
H35B H 0.7853 0.5558 0.1629 0.191 Uiso 1 1 calc R . .
H35C H 0.8398 0.6146 0.1855 0.191 Uiso 1 1 calc R . .
C353 C 0.7762(6) 0.5307(5) 0.2460(3) 0.095(3) Uiso 1 1 d DU . .
H35D H 0.7445 0.5241 0.2718 0.142 Uiso 1 1 calc R . .
H35E H 0.8315 0.5443 0.2534 0.142 Uiso 1 1 calc R . .
H35F H 0.7771 0.4861 0.2301 0.142 Uiso 1 1 calc R . .
N36 N 0.4965(6) 0.8078(5) 0.2721(3) 0.033(3) Uiso 0.587(13) 1 d PDU C 1
H36 H 0.5336 0.8251 0.2891 0.039 Uiso 0.587(13) 1 calc PR C 1
C361 C 0.4325(5) 0.8514(4) 0.2588(3) 0.064(2) Uiso 1 1 d DU . .
H361 H 0.4179 0.8338 0.2301 0.077 Uiso 1 1 calc R C 1
C362 C 0.4653(9) 0.9232(7) 0.2523(6) 0.224(8) Uiso 1 1 d DU C .
H36A H 0.5153 0.9202 0.2360 0.336 Uiso 1 1 calc R . .
H36B H 0.4765 0.9451 0.2797 0.336 Uiso 1 1 calc R . .
H36C H 0.4258 0.9522 0.2371 0.336 Uiso 1 1 calc R . .
C363 C 0.3545(6) 0.8572(7) 0.2819(4) 0.146(5) Uiso 1 1 d DU C .
H36D H 0.3301 0.8100 0.2845 0.219 Uiso 1 1 calc R . .
H36E H 0.3179 0.8887 0.2665 0.219 Uiso 1 1 calc R . .
H36F H 0.3644 0.8768 0.3100 0.219 Uiso 1 1 calc R . .
N37 N 0.4379(6) 0.6827(5) 0.2843(3) 0.037(3) Uiso 0.587(13) 1 d PDU C 1
H37 H 0.4293 0.7029 0.3089 0.045 Uiso 0.587(13) 1 calc PR C 1
C371 C 0.3915(7) 0.6209(6) 0.2774(3) 0.107(4) Uiso 1 1 d DU . .
H371 H 0.4290 0.5959 0.2576 0.129 Uiso 1 1 calc R C 1
C372 C 0.3228(6) 0.6295(6) 0.2488(3) 0.116(4) Uiso 1 1 d DU C .
H37A H 0.3354 0.6662 0.2279 0.175 Uiso 1 1 calc R . .
H37B H 0.2751 0.6438 0.2649 0.175 Uiso 1 1 calc R . .
H37C H 0.3120 0.5844 0.2345 0.175 Uiso 1 1 calc R . .
C373 C 0.3845(6) 0.5641(6) 0.3098(3) 0.114(4) Uiso 1 1 d DU C .
H37D H 0.4355 0.5604 0.3253 0.171 Uiso 1 1 calc R . .
H37E H 0.3727 0.5187 0.2961 0.171 Uiso 1 1 calc R . .
H37F H 0.3409 0.5760 0.3294 0.171 Uiso 1 1 calc R . .
N36' N 0.4602(9) 0.7772(8) 0.2788(5) 0.042(5) Uiso 0.413(13) 1 d PU C 2
H36' H 0.4488 0.7693 0.3054 0.051 Uiso 0.413(13) 1 calc PR C 2
N37' N 0.4665(9) 0.6428(10) 0.2762(4) 0.046(5) Uiso 0.413(13) 1 d PU C 2
H37' H 0.5028 0.6137 0.2868 0.055 Uiso 0.413(13) 1 calc PR C 2
N38 N 0.5408(3) 0.7880(4) 0.14169(19) 0.0574(19) Uani 1 1 d DU C .
H38 H 0.4908 0.7934 0.1330 0.069 Uiso 1 1 calc R . .
C381 C 0.5953(5) 0.8386(4) 0.1268(3) 0.058(2) Uiso 1 1 d DU . .
H381 H 0.6303 0.8536 0.1508 0.070 Uiso 1 1 calc R C .
C382 C 0.6477(6) 0.8115(6) 0.0934(3) 0.114(4) Uiso 1 1 d DU C .
H38A H 0.6774 0.7699 0.1037 0.171 Uiso 1 1 calc R . .
H38B H 0.6860 0.8486 0.0851 0.171 Uiso 1 1 calc R . .
H38C H 0.6147 0.7979 0.0691 0.171 Uiso 1 1 calc R . .
C383 C 0.5506(6) 0.9029(5) 0.1112(4) 0.123(4) Uiso 1 1 d DU C .
H38D H 0.5163 0.9216 0.1337 0.184 Uiso 1 1 calc R . .
H38E H 0.5169 0.8896 0.0871 0.184 Uiso 1 1 calc R . .
H38F H 0.5894 0.9394 0.1026 0.184 Uiso 1 1 calc R . .
N39 N 0.5421(3) 0.6527(3) 0.14052(17) 0.0465(17) Uani 1 1 d DU C .
H39 H 0.5472 0.6603 0.1134 0.056 Uiso 1 1 calc R . .
C391 C 0.5232(4) 0.5825(4) 0.1535(2) 0.051(2) Uiso 1 1 d DU . .
H391 H 0.5368 0.5770 0.1839 0.062 Uiso 1 1 calc R C .
C392 C 0.5749(6) 0.5317(5) 0.1280(3) 0.111(4) Uiso 1 1 d DU C .
H39A H 0.6321 0.5413 0.1336 0.166 Uiso 1 1 calc R . .
H39B H 0.5638 0.5384 0.0980 0.166 Uiso 1 1 calc R . .
H39C H 0.5622 0.4827 0.1360 0.166 Uiso 1 1 calc R . .
C393 C 0.4369(5) 0.5692(5) 0.1475(3) 0.087(3) Uiso 1 1 d DU C .
H39D H 0.4057 0.6034 0.1641 0.130 Uiso 1 1 calc R . .
H39E H 0.4239 0.5208 0.1567 0.130 Uiso 1 1 calc R . .
H39F H 0.4233 0.5746 0.1177 0.130 Uiso 1 1 calc R . .

loop_
_atom_site_aniso_label
_atom_site_aniso_U_11
_atom_site_aniso_U_22
_atom_site_aniso_U_33
_atom_site_aniso_U_23
_atom_site_aniso_U_13
_atom_site_aniso_U_12
Br1 0.0267(4) 0.0801(6) 0.0352(4) -0.0044(4) 0.0078(3) 0.0069(4)
Br2 0.0227(3) 0.0868(6) 0.0270(4) -0.0124(4) 0.0025(3) -0.0058(4)
Br3 0.0249(4) 0.0902(7) 0.0299(4) 0.0041(4) -0.0036(3) -0.0004(4)
P11 0.0232(9) 0.0318(12) 0.0232(9) -0.0016(8) 0.0028(8) 0.0008(8)
P12 0.0210(9) 0.0461(13) 0.0221(9) 0.0021(8) 0.0010(7) -0.0019(9)
P13 0.0255(10) 0.0380(11) 0.0191(9) 0.0022(8) 0.0012(7) 0.0021(8)
N11 0.018(3) 0.051(4) 0.022(3) -0.004(3) 0.007(2) -0.002(3)
N12 0.030(3) 0.045(4) 0.023(3) 0.004(3) 0.003(3) 0.007(3)
N13 0.023(3) 0.031(4) 0.024(3) -0.002(2) 0.000(2) 0.004(2)
N14 0.027(3) 0.034(4) 0.028(3) -0.001(2) 0.008(2) 0.004(3)
N15 0.027(3) 0.036(4) 0.029(3) -0.001(3) 0.017(3) 0.000(3)
N16 0.027(3) 0.052(4) 0.046(4) 0.012(3) 0.011(3) 0.005(3)
N17 0.054(4) 0.060(4) 0.025(3) 0.008(3) -0.010(3) -0.024(4)
N18 0.038(3) 0.043(4) 0.022(3) 0.004(3) 0.005(2) -0.008(3)
N19 0.032(3) 0.036(4) 0.043(4) 0.007(3) -0.004(3) -0.012(3)
P21 0.0214(9) 0.0343(12) 0.0249(10) 0.0075(8) 0.0047(8) 0.0044(8)
P22 0.0229(9) 0.0493(13) 0.0247(10) 0.0003(9) 0.0013(8) 0.0043(9)
P23 0.0235(9) 0.0404(11) 0.0223(9) 0.0033(8) 0.0038(8) 0.0031(9)
N21 0.025(3) 0.046(4) 0.010(3) -0.001(2) 0.001(2) 0.005(3)
N22 0.018(3) 0.058(4) 0.027(3) -0.002(3) 0.002(2) 0.007(3)
N23 0.024(3) 0.050(4) 0.025(3) 0.002(3) -0.001(2) 0.007(3)
N24 0.026(3) 0.038(4) 0.020(3) 0.003(2) 0.013(2) 0.006(3)
N25 0.026(3) 0.029(4) 0.049(4) 0.007(3) 0.017(3) 0.011(3)
N26 0.032(3) 0.055(4) 0.043(4) -0.007(3) 0.001(3) -0.008(3)
N27 0.036(3) 0.071(5) 0.031(3) -0.009(3) -0.003(3) 0.014(3)
N28 0.042(3) 0.044(4) 0.022(3) 0.004(3) 0.014(3) 0.015(3)
N29 0.037(3) 0.048(4) 0.032(3) 0.005(3) -0.006(3) 0.008(3)
P31 0.0249(9) 0.0408(12) 0.0393(11) -0.0031(10) -0.0060(8) 0.0048(9)
P32 0.0257(9) 0.0576(13) 0.0234(10) -0.0004(9) -0.0014(8) 0.0055(10)
P33 0.0253(10) 0.0390(12) 0.0266(10) -0.0033(8) -0.0006(8) 0.0011(9)
N31 0.024(3) 0.094(5) 0.020(3) -0.010(3) -0.009(2) 0.023(3)
N32 0.031(3) 0.116(6) 0.011(3) -0.008(3) -0.002(2) 0.012(4)
N33 0.030(3) 0.056(4) 0.024(3) 0.000(3) -0.008(3) -0.003(3)
N34 0.040(4) 0.036(4) 0.081(5) 0.002(3) -0.027(3) 0.012(3)
N35 0.059(4) 0.047(4) 0.047(4) -0.012(3) -0.004(3) 0.016(3)
N38 0.035(4) 0.074(5) 0.062(4) 0.027(4) -0.007(3) -0.006(4)
N39 0.052(4) 0.065(5) 0.022(3) -0.007(3) 0.009(3) -0.014(3)

loop_
_atom_type_symbol
_atom_type_description
_atom_type_scat_dispersion_real
_atom_type_scat_dispersion_imag
_atom_type_scat_source
C C 0.0033 0.0016 'International Tables Vol C Tables 4.2.6.8 and 6.1.1.4'
H H 0.0000 0.0000 'International Tables Vol C Tables 4.2.6.8 and 6.1.1.4'
N N 0.0061 0.0033 'International Tables Vol C Tables 4.2.6.8 and 6.1.1.4'
P P 0.1023 0.0942 'International Tables Vol C Tables 4.2.6.8 and 6.1.1.4'
Br Br -0.2901 2.4595 'International Tables Vol C Tables 4.2.6.8 and 6.1.1.4'

loop_
_geom_angle_atom_site_label_1
_geom_angle_atom_site_label_2
_geom_angle_atom_site_label_3
_geom_angle
N13 P11 N14 113.0(3)
N13 P11 N15 118.3(3)
N14 P11 N15 101.6(3)
N13 P11 N11 108.5(2)
N14 P11 N11 108.3(3)
N15 P11 N11 106.6(3)
N12 P12 N17 108.8(3)
N12 P12 N16 117.1(3)
N17 P12 N16 104.9(3)
N12 P12 N11 111.3(3)
N17 P12 N11 113.3(3)
N16 P12 N11 101.3(3)
N12 P13 N13 112.7(3)
N12 P13 N18 116.4(3)
N13 P13 N18 105.7(3)
N12 P13 N19 104.2(3)
N13 P13 N19 115.3(3)
N18 P13 N19 102.4(3)
C11 N11 P11 117.5(4)
C11 N11 P12 116.1(4)
P11 N11 P12 126.0(3)
N11 C11 C12 114.3(5)
C13 C12 C11 125.3(7)
P12 N12 P13 128.6(3)
P11 N13 P13 130.3(3)
C141 N14 P11 123.6(4)
N14 C141 C142 110.8(5)
N14 C141 C143 109.1(5)
C142 C141 C143 110.6(6)
C151 N15 P11 123.6(4)
N15 C151 C153 111.6(6)
N15 C151 C152 110.1(5)
C153 C151 C152 110.4(6)
C161 N16 P12 125.1(5)
N16 C161 C163 112.8(7)
N16 C161 C162 108.9(6)
C163 C161 C162 111.5(7)
C17X N17 C171 10.4(10)
C17X N17 P12 127.0(8)
C171 N17 P12 124.8(8)
N17 C171 C173 105.8(12)
N17 C171 C172 109.1(12)
C173 C171 C172 105.4(13)
N17 C17X C17Z 113.5(12)
N17 C17X C17Y 118.2(13)
C17Z C17X C17Y 116.2(14)
C181 N18 P13 125.3(4)
N18 C181 C183 112.4(6)
N18 C181 C182 112.2(6)
C183 C181 C182 108.6(7)
C191 N19 P13 125.9(4)
N19 C191 C193 113.1(6)
N19 C191 C192 109.9(6)
C193 C191 C192 109.3(6)
N23 P21 N25 117.3(3)
N23 P21 N24 112.5(3)
N25 P21 N24 101.9(3)
N23 P21 N21 109.2(2)
N25 P21 N21 107.5(3)
N24 P21 N21 107.8(3)
N22 P22 N27 108.7(3)
N22 P22 N26 117.8(3)
N27 P22 N26 103.7(3)
N22 P22 N21 111.0(3)
N27 P22 N21 114.4(3)
N26 P22 N21 101.1(3)
N23 P23 N22 113.0(3)
N23 P23 N28 105.8(3)
N22 P23 N28 116.1(3)
N23 P23 N29 113.8(3)
N22 P23 N29 104.4(3)
N28 P23 N29 103.5(3)
C21 N21 P21 117.6(4)
C21 N21 P22 116.0(4)
P21 N21 P22 126.3(3)
C22 C21 N21 114.5(6)
C23 C22 C21 124.6(8)
P22 N22 P23 129.0(3)
P21 N23 P23 128.7(3)
C241 N24 P21 124.0(4)
N24 C241 C242 112.9(6)
N24 C241 C243 109.2(5)
C242 C241 C243 110.7(6)
C251 N25 P21 125.4(5)
N25 C251 C253 111.6(6)
N25 C251 C252 110.6(6)
C253 C251 C252 110.4(7)
C261 N26 P22 124.9(5)
N26 C261 C262 112.7(7)
N26 C261 C263 106.9(7)
C262 C261 C263 110.1(7)
C271 N27 P22 127.1(5)
N27 C271 C272 112.7(7)
N27 C271 C273 109.7(7)
C272 C271 C273 110.2(8)
C281 N28 P23 126.2(4)
N28 C281 C283 111.2(6)
N28 C281 C282 109.7(6)
C283 C281 C282 110.3(6)
C291 N29 P23 126.7(5)
N29 C291 C292 113.2(7)
N29 C291 C293 110.5(7)
C292 C291 C293 108.1(8)
N33 P31 N35 116.0(3)
N33 P31 N34 114.9(3)
N35 P31 N34 100.9(3)
N33 P31 N31 108.7(3)
N35 P31 N31 107.2(3)
N34 P31 N31 108.5(3)
N36' P32 N32 117.9(6)
N36' P32 N37 73.8(7)
N32 P32 N37 115.7(4)
N36' P32 N31 118.0(6)
N32 P32 N31 111.6(3)
N37 P32 N31 115.1(4)
N36' P32 N36 30.6(6)
N32 P32 N36 110.3(4)
N37 P32 N36 103.6(5)
N31 P32 N36 98.8(4)
N36' P32 N37' 105.1(8)
N32 P32 N37' 105.2(6)
N37 P32 N37' 31.9(5)
N31 P32 N37' 95.0(6)
N36 P32 N37' 133.4(6)
N33 P33 N32 111.8(3)
N33 P33 N38 109.1(3)
N32 P33 N38 111.9(3)
N33 P33 N39 112.4(3)
N32 P33 N39 108.4(3)
N38 P33 N39 102.9(3)
C31 N31 P32 117.2(5)
C31 N31 P31 117.5(5)
P32 N31 P31 124.1(3)
C32 C31 N31 115.8(8)
C33 C32 C31 130.9(18)
P32 N32 P33 128.1(4)
P31 N33 P33 131.7(4)
C341 N34 P31 124.3(5)
N34 C341 C343 106.8(7)
N34 C341 C342 113.6(7)
C343 C341 C342 111.1(7)
C351 N35 P31 124.8(6)
N35 C351 C353 109.3(7)
N35 C351 C352 108.2(8)
C353 C351 C352 112.6(8)
C361 N36 P32 120.6(8)
N36 C361 C362 107.4(9)
N36 C361 C363 123.1(8)
C362 C361 C363 108.7(9)
N36 C361 N36' 32.3(5)
C362 C361 N36' 138.6(10)
C363 C361 N36' 96.6(9)
C371 N37 P32 131.9(9)
N37' C371 N37 39.6(7)
N37' C371 C372 133.1(12)
N37 C371 C372 115.4(9)
N37' C371 C373 108.6(11)
N37 C371 C373 121.6(9)
C372 C371 C373 116.7(9)
P32 N36' C361 124.1(11)
C371 N37' P32 127.6(13)
C381 N38 P33 129.9(5)
N38 C381 C382 113.2(7)
N38 C381 C383 110.0(7)
C382 C381 C383 109.4(8)
C391 N39 P33 125.6(5)
N39 C391 C393 109.6(6)
N39 C391 C392 107.9(7)
C393 C391 C392 112.0(7)

loop_
_geom_bond_atom_site_label_1
_geom_bond_atom_site_label_2
_geom_bond_distance
P11 N13 1.561(5)
P11 N14 1.609(5)
P11 N15 1.619(5)
P11 N11 1.687(5)
P12 N12 1.563(5)
P12 N17 1.610(5)
P12 N16 1.633(6)
P12 N11 1.692(5)
P13 N12 1.589(5)
P13 N13 1.592(5)
P13 N18 1.629(5)
P13 N19 1.633(6)
N11 C11 1.494(7)
C11 C12 1.495(8)
C12 C13 1.297(8)
N14 C141 1.482(7)
C141 C142 1.493(7)
C141 C143 1.536(8)
N15 C151 1.442(7)
C151 C153 1.512(8)
C151 C152 1.521(8)
N16 C161 1.457(7)
C161 C163 1.480(9)
C161 C162 1.500(9)
N17 C17X 1.457(11)
N17 C171 1.465(12)
C171 C173 1.519(13)
C171 C172 1.522(13)
C17X C17Z 1.475(13)
C17X C17Y 1.486(13)
N18 C181 1.444(7)
C181 C183 1.491(8)
C181 C182 1.511(8)
N19 C191 1.465(7)
C191 C193 1.476(8)
C191 C192 1.519(8)
P21 N23 1.578(5)
P21 N25 1.602(5)
P21 N24 1.622(5)
P21 N21 1.681(5)
P22 N22 1.546(5)
P22 N27 1.588(5)
P22 N26 1.623(6)
P22 N21 1.695(5)
P23 N23 1.592(5)
P23 N22 1.603(5)
P23 N28 1.612(5)
P23 N29 1.627(6)
N21 C21 1.511(7)
C21 C22 1.454(8)
C22 C23 1.314(9)
N24 C241 1.442(7)
C241 C242 1.512(7)
C241 C243 1.520(8)
N25 C251 1.440(7)
C251 C253 1.508(9)
C251 C252 1.523(8)
N26 C261 1.446(8)
C261 C262 1.512(9)
C261 C263 1.528(9)
N27 C271 1.449(7)
C271 C272 1.462(10)
C271 C273 1.503(8)
N28 C281 1.444(7)
C281 C283 1.488(8)
C281 C282 1.536(8)
N29 C291 1.435(7)
C291 C292 1.472(9)
C291 C293 1.478(9)
P31 N33 1.551(5)
P31 N35 1.599(6)
P31 N34 1.624(6)
P31 N31 1.681(6)
P32 N36' 1.442(14)
P32 N32 1.530(5)
P32 N37 1.590(9)
P32 N31 1.677(5)
P32 N36 1.686(10)
P32 N37' 1.739(16)
P33 N33 1.591(5)
P33 N32 1.591(5)
P33 N38 1.599(6)
P33 N39 1.654(6)
N31 C31 1.490(8)
C31 C32 1.460(11)
C32 C33 1.274(16)
N34 C341 1.429(8)
C341 C343 1.504(9)
C341 C342 1.511(9)
N35 C351 1.454(9)
C351 C353 1.478(9)
C351 C352 1.518(9)
N36 C361 1.406(9)
C361 C362 1.471(11)
C361 C363 1.491(9)
C361 N36' 1.602(17)
N37 C371 1.412(10)
C371 N37' 1.310(16)
C371 C372 1.465(9)
C371 C373 1.489(10)
N38 C381 1.395(8)
C381 C382 1.462(9)
C381 C383 1.503(9)
N39 C391 1.419(8)
C391 C393 1.464(8)
C391 C392 1.517(9)
